data_2213804
loop_
_publ_author_name
'Jing Li'

_publ_section_title
;
 2-(1-Benzyl-5-methyl-1<i>H</i>-imidazol-4-yl)-1,3,4-oxadiazole
;
_journal_coeditor_code HB2413
_journal_issue 6
_journal_name_full 'Acta Crystallographica Section E'
_journal_page_first o2976
_journal_page_last o2976
_journal_paper_doi 10.1107/S1600536807023483
_journal_volume 63
_journal_year 2007
_chemical_formula_iupac 'C13 H12 N4 O'
_chemical_formula_moiety 'C13 H12 N4 O'
_chemical_formula_sum 'C13 H12 N4 O'
_chemical_formula_weight 240.27
_chemical_name_systematic
;
2-(1-benzyl-5-methyl-1H-imidazol-4-yl)-1,3,4-oxadiazole
;
_space_group_IT_number 4
_symmetry_cell_setting monoclinic
_symmetry_space_group_name_Hall 'P 2yb'
_symmetry_space_group_name_H-M 'P 1 21 1'
_atom_sites_solution_hydrogens geom
_atom_sites_solution_primary direct
_atom_sites_solution_secondary difmap
_audit_creation_method SHELXL-97
_cell_angle_alpha 90.00
_cell_angle_beta 93.0740(10)
_cell_angle_gamma 90.00
_cell_formula_units_Z 2
_cell_length_a 4.58800(10)
_cell_length_b 8.1255(2)
_cell_length_c 16.1240(8)
_cell_measurement_reflns_used 1201
_cell_measurement_temperature 295(2)
_cell_measurement_theta_max 20.39
_cell_measurement_theta_min 2.53
_cell_volume 600.23(4)
_computing_cell_refinement 'SAINT (Bruker, 2001)'
_computing_data_collection 'SMART (Bruker, 2001)'
_computing_data_reduction SAINT
_computing_molecular_graphics 'PLATON (Spek, 2003)'
_computing_publication_material 'SHELXTL (Bruker, 2001)'
_computing_structure_refinement 'SHELXL97 (Sheldrick, 1997)'
_computing_structure_solution 'SHELXS97 (Sheldrick, 1997)'
_diffrn_ambient_temperature 295(2)
_diffrn_measured_fraction_theta_full 0.983
_diffrn_measured_fraction_theta_max 0.983
_diffrn_measurement_device_type 'Bruker SMART 4K CCD area detector'
_diffrn_measurement_method \w
_diffrn_radiation_monochromator graphite
_diffrn_radiation_source 'fine-focus sealed tube'
_diffrn_radiation_type MoK\a
_diffrn_radiation_wavelength 0.71073
_diffrn_reflns_av_R_equivalents 0.0367
_diffrn_reflns_av_sigmaI/netI 0.0363
_diffrn_reflns_limit_h_max 6
_diffrn_reflns_limit_h_min -6
_diffrn_reflns_limit_k_max 10
_diffrn_reflns_limit_k_min -10
_diffrn_reflns_limit_l_max 21
_diffrn_reflns_limit_l_min -20
_diffrn_reflns_number 5797
_diffrn_reflns_theta_full 27.98
_diffrn_reflns_theta_max 27.98
_diffrn_reflns_theta_min 1.26
_exptl_absorpt_coefficient_mu 0.089
_exptl_absorpt_correction_type none
_exptl_crystal_colour colorless
_exptl_crystal_density_diffrn 1.329
_exptl_crystal_density_method 'not measured'
_exptl_crystal_description plate
_exptl_crystal_F_000 252
_exptl_crystal_size_max 0.20
_exptl_crystal_size_mid 0.10
_exptl_crystal_size_min 0.02
_refine_diff_density_max 0.225
_refine_diff_density_min -0.188
_refine_ls_abs_structure_details none
_refine_ls_extinction_method none
_refine_ls_goodness_of_fit_ref 1.103
_refine_ls_hydrogen_treatment constr
_refine_ls_matrix_type full
_refine_ls_number_parameters 164
_refine_ls_number_reflns 1518
_refine_ls_number_restraints 1
_refine_ls_restrained_S_all 1.102
_refine_ls_R_factor_all 0.0715
_refine_ls_R_factor_gt 0.0469
_refine_ls_shift/su_max <0.001
_refine_ls_shift/su_mean <0.001
_refine_ls_structure_factor_coef Fsqd
_refine_ls_weighting_details 'calc w=1/[\s^2^(Fo^2^)+(0.0821P)^2^] where P=(Fo^2^+2Fc^2^)/3'
_refine_ls_weighting_scheme calc
_refine_ls_wR_factor_gt 0.1174
_refine_ls_wR_factor_ref 0.1468
_reflns_number_gt 1143
_reflns_number_total 1518
_reflns_threshold_expression I>2\s(I)
_cod_data_source_file hb2413.cif
_cod_data_source_block I
_cod_original_sg_symbol_H-M 'P 21'
_cod_database_code 2213804
_cod_database_fobs_code 2213804

loop_
_symmetry_equiv_pos_as_xyz
'x, y, z'
'-x, y+1/2, -z'

loop_
_atom_site_type_symbol
_atom_site_label
_atom_site_fract_x
_atom_site_fract_y
_atom_site_fract_z
_atom_site_U_iso_or_equiv
_atom_site_adp_type
_atom_site_calc_flag
_atom_site_refinement_flags
_atom_site_occupancy
C C1 0.5507(9) 0.3950(6) 0.0930(2) 0.0671(11) Uani d . 1
H H1 0.4139 0.3110 0.0860 0.081 Uiso calc R 1
C C2 0.6742(13) 0.4632(8) 0.0241(2) 0.0899(17) Uani d . 1
H H2 0.6190 0.4262 -0.0290 0.108 Uiso calc R 1
C C3 0.8794(11) 0.5866(8) 0.0352(3) 0.0865(16) Uani d . 1
H H3 0.9645 0.6323 -0.0106 0.104 Uiso calc R 1
C C4 0.9576(10) 0.6415(6) 0.1133(3) 0.0809(14) Uani d . 1
H H4 1.0963 0.7245 0.1206 0.097 Uiso calc R 1
C C5 0.8343(8) 0.5759(5) 0.1802(2) 0.0596(10) Uani d . 1
H H5 0.8879 0.6155 0.2329 0.072 Uiso calc R 1
C C6 0.6298(7) 0.4511(4) 0.17146(19) 0.0460(7) Uani d . 1
C C7 0.4958(7) 0.3825(5) 0.2474(2) 0.0544(9) Uani d . 1
H H7A 0.4159 0.4722 0.2787 0.065 Uiso calc R 1
H H7B 0.3362 0.3098 0.2301 0.065 Uiso calc R 1
C C8 0.8387(8) 0.3479(5) 0.3730(2) 0.0570(9) Uani d . 1
H H8 0.8008 0.4508 0.3952 0.068 Uiso calc R 1
C C9 0.8167(7) 0.1368(4) 0.28808(19) 0.0452(7) Uani d . 1
C C10 1.0097(7) 0.1096(4) 0.35461(19) 0.0450(7) Uani d . 1
C C11 0.7285(10) 0.0334(5) 0.2150(2) 0.0672(11) Uani d . 1
H H11A 0.8162 0.0757 0.1667 0.101 Uiso calc R 1
H H11B 0.5199 0.0353 0.2063 0.101 Uiso calc R 1
H H11C 0.7925 -0.0778 0.2248 0.101 Uiso calc R 1
C C12 1.1856(7) -0.0360(4) 0.37196(17) 0.0460(7) Uani d . 1
C C13 1.4927(9) -0.1875(5) 0.4375(2) 0.0623(10) Uani d . 1
H H13 1.6279 -0.2270 0.4777 0.075 Uiso calc R 1
N N4 1.4110(8) -0.2676(4) 0.3739(2) 0.0716(10) Uani d . 1
N N1 0.7076(6) 0.2910(4) 0.30149(15) 0.0474(7) Uani d . 1
N N2 1.0229(7) 0.2439(4) 0.40749(16) 0.0547(8) Uani d . 1
O O1 1.3644(5) -0.0374(3) 0.44171(13) 0.0549(7) Uani d . 1
N N3 1.2055(7) -0.1670(4) 0.3294(2) 0.0680(10) Uani d . 1

loop_
_atom_site_aniso_label
_atom_site_aniso_U_11
_atom_site_aniso_U_22
_atom_site_aniso_U_33
_atom_site_aniso_U_12
_atom_site_aniso_U_13
_atom_site_aniso_U_23
C1 0.078(2) 0.060(2) 0.062(2) 0.012(2) -0.013(2) -0.0128(19)
C2 0.118(4) 0.109(4) 0.0416(19) 0.057(4) -0.001(2) 0.002(2)
C3 0.089(3) 0.094(4) 0.079(3) 0.035(3) 0.025(3) 0.035(3)
C4 0.077(3) 0.066(3) 0.101(4) 0.003(2) 0.013(2) 0.026(3)
C5 0.065(2) 0.048(2) 0.065(2) 0.0077(19) -0.0021(18) 0.0040(18)
C6 0.0452(17) 0.0394(16) 0.0530(17) 0.0101(15) -0.0011(13) 0.0027(15)
C7 0.0487(17) 0.053(2) 0.0606(19) 0.0103(17) -0.0013(16) 0.0051(18)
C8 0.078(2) 0.0463(19) 0.0473(17) 0.0119(18) 0.0054(17) -0.0060(15)
C9 0.0501(17) 0.0390(17) 0.0466(17) -0.0021(15) 0.0040(14) 0.0018(14)
C10 0.0547(18) 0.0402(17) 0.0403(15) -0.0029(15) 0.0031(14) 0.0006(13)
C11 0.086(3) 0.054(2) 0.060(2) 0.001(2) -0.0166(19) -0.0090(18)
C12 0.0536(19) 0.0443(17) 0.0399(15) -0.0010(15) 0.0008(13) -0.0009(15)
C13 0.074(2) 0.054(2) 0.058(2) 0.017(2) -0.0033(18) 0.0089(18)
N4 0.089(3) 0.0551(19) 0.069(2) 0.0212(18) -0.0092(18) -0.0049(17)
N1 0.0526(15) 0.0486(15) 0.0411(13) 0.0041(13) 0.0039(11) 0.0025(12)
N2 0.072(2) 0.0455(18) 0.0456(15) 0.0060(15) -0.0034(13) -0.0047(13)
O1 0.0716(16) 0.0500(13) 0.0419(11) 0.0056(13) -0.0074(10) 0.0031(11)
N3 0.081(2) 0.055(2) 0.0664(19) 0.0147(18) -0.0152(17) -0.0173(16)

loop_
_atom_type_symbol
_atom_type_description
_atom_type_scat_dispersion_real
_atom_type_scat_dispersion_imag
_atom_type_scat_source
C C 0.0033 0.0016 'International Tables Vol C Tables 4.2.6.8 and 6.1.1.4'
H H 0.0000 0.0000 'International Tables Vol C Tables 4.2.6.8 and 6.1.1.4'
N N 0.0061 0.0033 'International Tables Vol C Tables 4.2.6.8 and 6.1.1.4'
O O 0.0106 0.0060 'International Tables Vol C Tables 4.2.6.8 and 6.1.1.4'

loop_
_geom_angle_atom_site_label_1
_geom_angle_atom_site_label_2
_geom_angle_atom_site_label_3
_geom_angle
C6 C1 C2 120.3(5)
C6 C1 H1 119.9
C2 C1 H1 119.9
C3 C2 C1 119.4(4)
C3 C2 H2 120.3
C1 C2 H2 120.3
C4 C3 C2 120.0(4)
C4 C3 H3 120.0
C2 C3 H3 120.0
C5 C4 C3 120.4(4)
C5 C4 H4 119.8
C3 C4 H4 119.8
C4 C5 C6 121.2(4)
C4 C5 H5 119.4
C6 C5 H5 119.4
C1 C6 C5 118.7(4)
C1 C6 C7 121.8(4)
C5 C6 C7 119.5(3)
N1 C7 C6 112.5(3)
N1 C7 H7A 109.1
C6 C7 H7A 109.1
N1 C7 H7B 109.1
C6 C7 H7B 109.1
H7A C7 H7B 107.8
N2 C8 N1 113.1(3)
N2 C8 H8 123.5
N1 C8 H8 123.5
N1 C9 C10 104.4(3)
N1 C9 C11 123.8(3)
C10 C9 C11 131.8(3)
C9 C10 N2 111.1(3)
C9 C10 C12 127.6(3)
N2 C10 C12 121.2(3)
C9 C11 H11A 109.5
C9 C11 H11B 109.5
H11A C11 H11B 109.5
C9 C11 H11C 109.5
H11A C11 H11C 109.5
H11B C11 H11C 109.5
N3 C12 O1 112.5(3)
N3 C12 C10 129.3(3)
O1 C12 C10 118.2(3)
N4 C13 O1 113.3(3)
N4 C13 H13 123.3
O1 C13 H13 123.3
C13 N4 N3 106.1(3)
C8 N1 C9 107.3(3)
C8 N1 C7 125.6(3)
C9 N1 C7 127.1(3)
C8 N2 C10 104.1(3)
C12 O1 C13 102.1(3)
C12 N3 N4 105.9(3)

loop_
_geom_bond_atom_site_label_1
_geom_bond_atom_site_label_2
_geom_bond_distance
C1 C6 1.376(5)
C1 C2 1.388(7)
C1 H1 0.9300
C2 C3 1.380(8)
C2 H2 0.9300
C3 C4 1.366(7)
C3 H3 0.9300
C4 C5 1.353(6)
C4 H4 0.9300
C5 C6 1.384(5)
C5 H5 0.9300
C6 C7 1.506(5)
C7 N1 1.472(4)
C7 H7A 0.9700
C7 H7B 0.9700
C8 N2 1.299(5)
C8 N1 1.353(4)
C8 H8 0.9300
C9 N1 1.371(4)
C9 C10 1.372(5)
C9 C11 1.485(5)
C10 N2 1.384(4)
C10 C12 1.452(5)
C11 H11A 0.9600
C11 H11B 0.9600
C11 H11C 0.9600
C12 N3 1.272(5)
C12 O1 1.356(4)
C13 N4 1.254(5)
C13 O1 1.357(5)
C13 H13 0.9300
N4 N3 1.414(4)

loop_
_geom_hbond_atom_site_label_D
_geom_hbond_atom_site_label_H
_geom_hbond_atom_site_label_A
_geom_hbond_site_symmetry_A
_geom_hbond_distance_DH
_geom_hbond_distance_HA
_geom_hbond_distance_DA
_geom_hbond_angle_DHA
C11 H11C N3 . 0.96 2.57 3.226(6) 126
C13 H13 N2 2_846 0.93 2.39 3.302(5) 165
C7 H7A N4 1_465 0.97 2.61 3.533(5) 158

loop_
_geom_torsion_atom_site_label_1
_geom_torsion_atom_site_label_2
_geom_torsion_atom_site_label_3
_geom_torsion_atom_site_label_4
_geom_torsion
C6 C1 C2 C3 0.7(7)
C1 C2 C3 C4 -0.6(7)
C2 C3 C4 C5 -0.2(7)
C3 C4 C5 C6 0.8(6)
C2 C1 C6 C5 -0.1(6)
C2 C1 C6 C7 178.7(4)
C4 C5 C6 C1 -0.6(5)
C4 C5 C6 C7 -179.5(3)
C1 C6 C7 N1 113.2(4)
C5 C6 C7 N1 -68.0(4)
N1 C9 C10 N2 -0.7(4)
C11 C9 C10 N2 179.3(4)
N1 C9 C10 C12 179.5(3)
C11 C9 C10 C12 -0.5(6)
C9 C10 C12 N3 1.8(6)
N2 C10 C12 N3 -178.0(4)
C9 C10 C12 O1 179.8(3)
N2 C10 C12 O1 0.0(5)
O1 C13 N4 N3 -0.5(5)
N2 C8 N1 C9 -0.2(4)
N2 C8 N1 C7 -178.1(3)
C10 C9 N1 C8 0.5(3)
C11 C9 N1 C8 -179.4(3)
C10 C9 N1 C7 178.4(3)
C11 C9 N1 C7 -1.5(5)
C6 C7 N1 C8 102.4(4)
C6 C7 N1 C9 -75.1(4)
N1 C8 N2 C10 -0.2(4)
C9 C10 N2 C8 0.5(4)
C12 C10 N2 C8 -179.6(3)
N3 C12 O1 C13 -1.2(4)
C10 C12 O1 C13 -179.5(3)
N4 C13 O1 C12 1.0(4)
O1 C12 N3 N4 0.9(4)
C10 C12 N3 N4 179.0(3)
C13 N4 N3 C12 -0.3(5)

loop_
_cod_related_entry_id
_cod_related_entry_database
_cod_related_entry_code
1 ChemSpider 21124436
